data_1553346
loop_
_publ_author_name
'Qi, Changxing'
'Liu, Mengting'
'Zhou, Qun'
'Gao, Weixi'
'Chen, Chunmei'
'Lai, Yongji'
'Hu, Zhengxi'
'Xue, Yongbo'
'Zhang, Jinwen'
'Li, Dongyan'
'Li, Xiao-Nian'
'Zhang, Qing'
'Wang, Jianping'
'Zhu, Hucheng'
'Zhang, Yonghui'

_publ_section_title
;
 BACE1 Inhibitory Meroterpenoids from Aspergillus terreus.
;
_journal_issue 9
_journal_name_full 'Journal of natural products'
_journal_page_first 1937
_journal_page_last 1945
_journal_paper_doi 10.1021/acs.jnatprod.7b01050
_journal_volume 81
_journal_year 2018
_chemical_absolute_configuration ad
_chemical_formula_moiety 'C26 H34 O8'
_chemical_formula_sum 'C26 H34 O8'
_chemical_formula_weight 474.53
_space_group_crystal_system orthorhombic
_space_group_IT_number 19
_space_group_name_Hall 'P 2ac 2ab'
_space_group_name_H-M_alt 'P 21 21 21'
_atom_sites_solution_hydrogens mixed
_atom_sites_solution_primary direct
_atom_sites_solution_secondary difmap
_audit_creation_method SHELXL-2014/7
_cell_angle_alpha 90
_cell_angle_beta 90
_cell_angle_gamma 90
_cell_formula_units_Z 4
_cell_length_a 8.0835(2)
_cell_length_b 14.1264(3)
_cell_length_c 21.1730(4)
_cell_measurement_reflns_used 9886
_cell_measurement_temperature 100(2)
_cell_measurement_theta_max 70.31
_cell_measurement_theta_min 3.13
_cell_volume 2417.76(9)
_computing_cell_refinement 'Bruker SAINT'
_computing_data_collection 'Bruker APEX2'
_computing_data_reduction 'Bruker SAINT'
_computing_molecular_graphics 'Bruker SHELXTL'
_computing_publication_material 'Bruker SHELXTL'
_computing_structure_refinement 'SHELXL-2014 (Sheldrick 2014)'
_computing_structure_solution 'SHELXS-97 (Sheldrick 2008)'
_diffrn_ambient_temperature 100(2)
_diffrn_measured_fraction_theta_full 0.986
_diffrn_measured_fraction_theta_max 0.975
_diffrn_measurement_device_type 'Bruker APEX-II CCD'
_diffrn_measurement_method '\f and \w scans'
_diffrn_radiation_type CuK\a
_diffrn_radiation_wavelength 1.54178
_diffrn_reflns_av_R_equivalents 0.0448
_diffrn_reflns_av_unetI/netI 0.0354
_diffrn_reflns_Laue_measured_fraction_full 0.986
_diffrn_reflns_Laue_measured_fraction_max 0.975
_diffrn_reflns_limit_h_max 9
_diffrn_reflns_limit_h_min -8
_diffrn_reflns_limit_k_max 17
_diffrn_reflns_limit_k_min -15
_diffrn_reflns_limit_l_max 25
_diffrn_reflns_limit_l_min -25
_diffrn_reflns_number 15240
_diffrn_reflns_point_group_measured_fraction_full 0.981
_diffrn_reflns_point_group_measured_fraction_max 0.965
_diffrn_reflns_theta_full 67.679
_diffrn_reflns_theta_max 70.304
_diffrn_reflns_theta_min 3.761
_diffrn_source 'fine-focus sealed tube'
_exptl_absorpt_coefficient_mu 0.793
_exptl_absorpt_correction_type multi-scan
_exptl_absorpt_process_details sadabs
_exptl_crystal_colour colourless
_exptl_crystal_density_diffrn 1.304
_exptl_crystal_description block
_exptl_crystal_F_000 1016
_exptl_crystal_size_max 0.500
_exptl_crystal_size_mid 0.330
_exptl_crystal_size_min 0.150
_exptl_transmission_factor_max 0.7533
_exptl_transmission_factor_min 0.3236
_refine_diff_density_max 0.253
_refine_diff_density_min -0.236
_refine_diff_density_rms 0.039
_refine_ls_abs_structure_details
;
 Flack x determined using 1847 quotients [(I+)-(I-)]/[(I+)+(I-)]
 (Parsons, Flack and Wagner, Acta Cryst. B69 (2013) 249-259).
;
_refine_ls_abs_structure_Flack 0.07(4)
_refine_ls_extinction_coef 0.0020(3)
_refine_ls_extinction_expression Fc^*^=kFc[1+0.001xFc^2^\l^3^/sin(2\q)]^-1/4^
_refine_ls_extinction_method 'SHELXL-2014/7 (Sheldrick 2014'
_refine_ls_goodness_of_fit_ref 1.040
_refine_ls_hydrogen_treatment mixed
_refine_ls_matrix_type full
_refine_ls_number_parameters 318
_refine_ls_number_reflns 4446
_refine_ls_number_restraints 0
_refine_ls_restrained_S_all 1.040
_refine_ls_R_factor_all 0.0310
_refine_ls_R_factor_gt 0.0308
_refine_ls_shift/su_max 0.000
_refine_ls_shift/su_mean 0.000
_refine_ls_structure_factor_coef Fsqd
_refine_ls_weighting_details 'w=1/[\s^2^(Fo^2^)+(0.0451P)^2^+0.5186P] where P=(Fo^2^+2Fc^2^)/3'
_refine_ls_weighting_scheme calc
_refine_ls_wR_factor_gt 0.0809
_refine_ls_wR_factor_ref 0.0811
_reflns_Friedel_coverage 0.732
_reflns_Friedel_fraction_full 0.975
_reflns_Friedel_fraction_max 0.951
_reflns_number_gt 4411
_reflns_number_total 4446
_reflns_threshold_expression 'I > 2\s(I)'
_cod_data_source_file np7b01050_si_007.cif
_cod_data_source_block cu_zyh_qcx786_0m
_cod_database_code 1553346
_shelx_shelxl_version_number 2014/7
_shelx_space_group_comment
;
The symmetry employed for this shelxl refinement is uniquely defined
by the following loop, which should always be used as a source of
symmetry information in preference to the above space-group names.
They are only intended as comments.
;
_shelx_estimated_absorpt_t_min 0.693
_shelx_estimated_absorpt_t_max 0.890

loop_
_space_group_symop_operation_xyz
'x, y, z'
'x+1/2, -y+1/2, -z'
'-x, y+1/2, -z+1/2'
'-x+1/2, -y, z+1/2'

loop_
_atom_site_label
_atom_site_type_symbol
_atom_site_fract_x
_atom_site_fract_y
_atom_site_fract_z
_atom_site_U_iso_or_equiv
_atom_site_adp_type
_atom_site_occupancy
_atom_site_site_symmetry_order
_atom_site_calc_flag
_atom_site_refinement_flags_posn
_atom_site_refinement_flags_adp
O1 O -0.12097(17) 0.14255(9) 0.62729(6) 0.0198(3) Uani 1 1 d . .
O2 O 0.30340(18) 0.16358(9) 0.58148(6) 0.0229(3) Uani 1 1 d . .
O3 O 0.68782(18) 0.20681(10) 0.94805(6) 0.0236(3) Uani 1 1 d . .
O4 O -0.07508(18) 0.09110(9) 0.81267(7) 0.0222(3) Uani 1 1 d . .
H8 H -0.090(4) 0.0686(19) 0.8480(14) 0.033 Uiso 1 1 d . U
O5 O 0.04249(18) 0.11953(10) 0.92421(6) 0.0228(3) Uani 1 1 d . .
O6 O 0.0491(2) 0.33192(10) 0.55266(6) 0.0262(3) Uani 1 1 d . .
O7 O 0.17959(19) 0.04569(9) 0.63510(7) 0.0252(3) Uani 1 1 d . .
O8 O -0.26643(17) 0.16134(10) 0.71357(6) 0.0239(3) Uani 1 1 d . .
C1 C 0.4153(3) 0.08650(14) 0.94465(10) 0.0256(4) Uani 1 1 d . .
H12 H 0.3398 0.0390 0.9271 0.038 Uiso 1 1 calc R U
H13 H 0.3735 0.1080 0.9857 0.038 Uiso 1 1 calc R U
H1 H 0.5253 0.0585 0.9501 0.038 Uiso 1 1 calc R U
C2 C 0.4267(2) 0.17101(13) 0.89939(8) 0.0180(4) Uani 1 1 d . .
C3 C 0.2602(2) 0.22762(12) 0.89945(8) 0.0157(4) Uani 1 1 d . .
H14 H 0.2428 0.2470 0.9444 0.019 Uiso 1 1 calc R U
C4 C 0.2556(2) 0.32225(12) 0.86068(8) 0.0155(4) Uani 1 1 d . .
C5 C 0.1930(2) 0.30616(12) 0.79175(8) 0.0144(4) Uani 1 1 d . .
H31 H 0.2800 0.2663 0.7712 0.017 Uiso 1 1 calc R U
C6 C 0.0289(2) 0.24936(12) 0.78364(8) 0.0143(4) Uani 1 1 d . .
C7 C 0.0123(2) 0.23085(12) 0.71123(8) 0.0147(4) Uani 1 1 d . .
H19 H 0.1096 0.1904 0.7003 0.018 Uiso 1 1 calc R U
C8 C -0.1369(2) 0.17547(13) 0.68817(9) 0.0179(4) Uani 1 1 d . .
C9 C 0.0163(2) 0.17269(14) 0.58890(8) 0.0184(4) Uani 1 1 d . .
C10 C 0.1746(3) 0.11829(13) 0.60594(8) 0.0187(4) Uani 1 1 d . .
C11 C 0.4648(3) 0.12043(16) 0.59213(10) 0.0291(5) Uani 1 1 d . .
H2 H 0.4824 0.1119 0.6376 0.044 Uiso 1 1 calc R U
H23 H 0.5514 0.1617 0.5750 0.044 Uiso 1 1 calc R U
H24 H 0.4692 0.0588 0.5710 0.044 Uiso 1 1 calc R U
C12 C 0.5628(3) 0.23788(14) 0.92420(8) 0.0190(4) Uani 1 1 d . .
C13 C 0.5338(3) 0.34258(14) 0.91664(9) 0.0214(4) Uani 1 1 d . .
H33 H 0.6417 0.3755 0.9139 0.026 Uiso 1 1 calc R U
H34 H 0.4749 0.3669 0.9543 0.026 Uiso 1 1 calc R U
C14 C 0.4321(2) 0.36437(13) 0.85744(8) 0.0179(4) Uani 1 1 d . .
H32 H 0.4898 0.3384 0.8200 0.021 Uiso 1 1 calc R U
H3 H 0.4243 0.4338 0.8521 0.021 Uiso 1 1 calc R U
C15 C 0.1490(3) 0.39272(13) 0.89849(9) 0.0208(4) Uani 1 1 d . .
H6 H 0.2068 0.4102 0.9375 0.031 Uiso 1 1 calc R U
H4 H 0.0428 0.3632 0.9090 0.031 Uiso 1 1 calc R U
H5 H 0.1295 0.4496 0.8730 0.031 Uiso 1 1 calc R U
C16 C 0.1881(2) 0.39793(11) 0.75290(8) 0.0162(4) Uani 1 1 d . .
H30 H 0.0900 0.4358 0.7649 0.019 Uiso 1 1 calc R U
H7 H 0.2883 0.4361 0.7616 0.019 Uiso 1 1 calc R U
C17 C 0.1803(2) 0.37363(12) 0.68363(8) 0.0165(4) Uani 1 1 d . .
C18 C 0.0250(2) 0.31848(12) 0.66556(8) 0.0164(4) Uani 1 1 d . .
C19 C 0.0621(2) 0.15200(12) 0.81525(9) 0.0164(4) Uani 1 1 d . .
H15 H 0.1549 0.1210 0.7919 0.020 Uiso 1 1 calc R U
C20 C 0.1162(2) 0.16424(12) 0.88394(8) 0.0159(4) Uani 1 1 d . .
C21 C 0.4862(2) 0.13415(14) 0.83464(9) 0.0208(4) Uani 1 1 d . .
H9 H 0.5973 0.1072 0.8390 0.031 Uiso 1 1 calc R U
H10 H 0.4891 0.1866 0.8044 0.031 Uiso 1 1 calc R U
H11 H 0.4099 0.0853 0.8194 0.031 Uiso 1 1 calc R U
C22 C -0.1246(2) 0.29588(13) 0.81317(9) 0.0188(4) Uani 1 1 d . .
H17 H -0.2244 0.2717 0.7924 0.028 Uiso 1 1 calc R U
H18 H -0.1184 0.3646 0.8075 0.028 Uiso 1 1 calc R U
H16 H -0.1288 0.2810 0.8583 0.028 Uiso 1 1 calc R U
C23 C 0.0361(2) 0.28088(13) 0.59763(8) 0.0181(4) Uani 1 1 d . .
C24 C -0.0311(3) 0.14832(14) 0.52121(9) 0.0239(4) Uani 1 1 d . .
H21 H -0.0551 0.0805 0.5181 0.036 Uiso 1 1 calc R U
H20 H 0.0606 0.1643 0.4929 0.036 Uiso 1 1 calc R U
H22 H -0.1295 0.1846 0.5091 0.036 Uiso 1 1 calc R U
C25 C -0.1291(3) 0.38330(13) 0.66706(9) 0.0210(4) Uani 1 1 d . .
H25 H -0.1336 0.4168 0.7076 0.032 Uiso 1 1 calc R U
H27 H -0.2291 0.3448 0.6620 0.032 Uiso 1 1 calc R U
H26 H -0.1223 0.4294 0.6326 0.032 Uiso 1 1 calc R U
C26 C 0.3041(3) 0.39397(13) 0.64494(9) 0.0234(4) Uani 1 1 d . .
H28 H 0.4004 0.4245 0.6607 0.028 Uiso 1 1 calc R U
H29 H 0.2967 0.3780 0.6014 0.028 Uiso 1 1 calc R U

loop_
_atom_site_aniso_label
_atom_site_aniso_U_11
_atom_site_aniso_U_22
_atom_site_aniso_U_33
_atom_site_aniso_U_23
_atom_site_aniso_U_13
_atom_site_aniso_U_12
O1 0.0164(7) 0.0206(7) 0.0225(6) -0.0032(5) -0.0019(5) -0.0040(5)
O2 0.0186(7) 0.0211(6) 0.0291(7) 0.0068(6) 0.0003(6) 0.0026(6)
O3 0.0167(7) 0.0292(7) 0.0249(6) 0.0022(6) -0.0040(6) 0.0005(6)
O4 0.0223(7) 0.0173(6) 0.0270(7) 0.0058(5) -0.0047(6) -0.0071(5)
O5 0.0198(7) 0.0258(7) 0.0228(6) 0.0063(6) 0.0021(6) -0.0021(6)
O6 0.0379(9) 0.0203(7) 0.0203(6) 0.0026(6) -0.0043(6) 0.0004(6)
O7 0.0256(8) 0.0153(6) 0.0346(7) 0.0038(6) 0.0010(6) 0.0014(6)
O8 0.0172(7) 0.0285(7) 0.0260(7) -0.0002(6) -0.0022(6) -0.0053(6)
C1 0.0215(11) 0.0214(9) 0.0338(10) 0.0078(8) -0.0071(8) 0.0006(8)
C2 0.0167(10) 0.0163(8) 0.0210(8) 0.0018(7) -0.0020(7) 0.0028(7)
C3 0.0158(9) 0.0151(8) 0.0160(8) -0.0007(7) -0.0010(7) 0.0023(7)
C4 0.0175(9) 0.0124(8) 0.0167(8) -0.0010(7) -0.0025(7) 0.0011(7)
C5 0.0140(9) 0.0116(8) 0.0175(8) -0.0013(6) -0.0012(7) 0.0013(7)
C6 0.0129(9) 0.0126(8) 0.0175(8) 0.0001(6) -0.0003(7) 0.0008(7)
C7 0.0131(9) 0.0119(8) 0.0191(8) 0.0010(7) -0.0009(7) 0.0006(7)
C8 0.0177(10) 0.0147(8) 0.0213(8) 0.0020(7) -0.0038(8) 0.0003(7)
C9 0.0186(10) 0.0175(9) 0.0193(9) -0.0010(7) -0.0028(7) -0.0026(8)
C10 0.0227(10) 0.0144(8) 0.0191(8) -0.0039(7) -0.0019(8) -0.0009(8)
C11 0.0197(10) 0.0348(11) 0.0330(11) 0.0103(9) 0.0006(8) 0.0061(9)
C12 0.0183(10) 0.0228(9) 0.0159(8) 0.0003(7) 0.0007(7) 0.0011(8)
C13 0.0206(10) 0.0201(9) 0.0235(9) -0.0015(7) -0.0058(8) -0.0041(8)
C14 0.0197(10) 0.0141(8) 0.0198(8) -0.0015(7) -0.0041(7) -0.0020(7)
C15 0.0242(10) 0.0176(9) 0.0204(8) -0.0042(7) -0.0011(8) 0.0056(8)
C16 0.0182(9) 0.0115(8) 0.0188(8) 0.0000(7) -0.0028(7) -0.0005(7)
C17 0.0204(9) 0.0085(7) 0.0205(8) 0.0011(6) -0.0022(7) 0.0011(7)
C18 0.0186(9) 0.0127(8) 0.0178(8) 0.0017(7) -0.0026(7) 0.0010(7)
C19 0.0154(9) 0.0130(8) 0.0208(8) 0.0007(7) -0.0007(7) -0.0007(7)
C20 0.0146(9) 0.0128(8) 0.0202(9) 0.0025(7) 0.0011(7) 0.0037(7)
C21 0.0151(9) 0.0200(9) 0.0273(9) -0.0050(7) -0.0018(7) 0.0052(7)
C22 0.0157(9) 0.0184(8) 0.0224(8) 0.0000(7) 0.0010(7) 0.0033(7)
C23 0.0183(9) 0.0159(8) 0.0200(8) 0.0014(7) -0.0043(7) 0.0010(8)
C24 0.0278(11) 0.0229(10) 0.0208(9) -0.0049(7) -0.0056(8) 0.0002(9)
C25 0.0210(10) 0.0168(8) 0.0253(9) 0.0001(7) -0.0044(8) 0.0040(8)
C26 0.0267(11) 0.0204(9) 0.0231(9) -0.0007(7) -0.0001(8) -0.0064(8)

loop_
_atom_type_symbol
_atom_type_description
_atom_type_scat_dispersion_real
_atom_type_scat_dispersion_imag
_atom_type_scat_source
C C 0.0181 0.0091 'International Tables Vol C Tables 4.2.6.8 and 6.1.1.4'
H H 0.0000 0.0000 'International Tables Vol C Tables 4.2.6.8 and 6.1.1.4'
O O 0.0492 0.0322 'International Tables Vol C Tables 4.2.6.8 and 6.1.1.4'

loop_
_geom_angle_atom_site_label_1
_geom_angle_atom_site_label_2
_geom_angle_atom_site_label_3
_geom_angle
C8 O1 C9 120.06(14)
C10 O2 C11 116.13(14)
C19 O4 H8 108(2)
C2 C1 H12 109.5
C2 C1 H13 109.5
H12 C1 H13 109.5
C2 C1 H1 109.5
H12 C1 H1 109.5
H13 C1 H1 109.5
C1 C2 C12 107.87(15)
C1 C2 C21 108.13(16)
C12 C2 C21 106.69(16)
C1 C2 C3 110.21(16)
C12 C2 C3 107.45(14)
C21 C2 C3 116.16(15)
C20 C3 C2 111.16(14)
C20 C3 C4 111.97(14)
C2 C3 C4 117.08(15)
C20 C3 H14 105.2
C2 C3 H14 105.2
C4 C3 H14 105.2
C15 C4 C14 106.88(15)
C15 C4 C5 113.48(15)
C14 C4 C5 108.26(15)
C15 C4 C3 106.97(14)
C14 C4 C3 109.20(15)
C5 C4 C3 111.88(14)
C16 C5 C6 110.69(14)
C16 C5 C4 112.71(14)
C6 C5 C4 116.97(15)
C16 C5 H31 105.1
C6 C5 H31 105.1
C4 C5 H31 105.1
C22 C6 C19 110.03(14)
C22 C6 C5 114.95(14)
C19 C6 C5 105.15(14)
C22 C6 C7 113.68(15)
C19 C6 C7 106.85(13)
C5 C6 C7 105.52(14)
C8 C7 C6 118.08(15)
C8 C7 C18 105.03(14)
C6 C7 C18 117.77(14)
C8 C7 H19 104.8
C6 C7 H19 104.8
C18 C7 H19 104.8
O8 C8 O1 116.59(17)
O8 C8 C7 129.63(17)
O1 C8 C7 113.64(16)
O1 C9 C24 105.68(16)
O1 C9 C10 111.20(15)
C24 C9 C10 108.53(16)
O1 C9 C23 107.72(16)
C24 C9 C23 111.19(15)
C10 C9 C23 112.33(16)
O7 C10 O2 125.96(19)
O7 C10 C9 125.30(18)
O2 C10 C9 108.71(15)
O2 C11 H2 109.5
O2 C11 H23 109.5
H2 C11 H23 109.5
O2 C11 H24 109.5
H2 C11 H24 109.5
H23 C11 H24 109.5
O3 C12 C13 121.96(18)
O3 C12 C2 120.98(17)
C13 C12 C2 117.05(16)
C12 C13 C14 111.59(15)
C12 C13 H33 109.3
C14 C13 H33 109.3
C12 C13 H34 109.3
C14 C13 H34 109.3
H33 C13 H34 108.0
C13 C14 C4 112.45(16)
C13 C14 H32 109.1
C4 C14 H32 109.1
C13 C14 H3 109.1
C4 C14 H3 109.1
H32 C14 H3 107.8
C4 C15 H6 109.5
C4 C15 H4 109.5
H6 C15 H4 109.5
C4 C15 H5 109.5
H6 C15 H5 109.5
H4 C15 H5 109.5
C17 C16 C5 109.27(13)
C17 C16 H30 109.8
C5 C16 H30 109.8
C17 C16 H7 109.8
C5 C16 H7 109.8
H30 C16 H7 108.3
C26 C17 C16 121.36(17)
C26 C17 C18 125.25(17)
C16 C17 C18 113.25(15)
C17 C18 C23 111.28(16)
C17 C18 C25 110.81(14)
C23 C18 C25 105.74(15)
C17 C18 C7 107.51(14)
C23 C18 C7 107.88(14)
C25 C18 C7 113.62(16)
O4 C19 C20 109.40(15)
O4 C19 C6 112.93(15)
C20 C19 C6 111.06(14)
O4 C19 H15 107.8
C20 C19 H15 107.7
C6 C19 H15 107.8
O5 C20 C3 122.30(16)
O5 C20 C19 117.91(17)
C3 C20 C19 119.76(15)
C2 C21 H9 109.5
C2 C21 H10 109.5
H9 C21 H10 109.5
C2 C21 H11 109.5
H9 C21 H11 109.5
H10 C21 H11 109.5
C6 C22 H17 109.5
C6 C22 H18 109.5
H17 C22 H18 109.5
C6 C22 H16 109.5
H17 C22 H16 109.5
H18 C22 H16 109.5
O6 C23 C18 122.74(16)
O6 C23 C9 120.54(16)
C18 C23 C9 116.57(15)
C9 C24 H21 109.5
C9 C24 H20 109.5
H21 C24 H20 109.5
C9 C24 H22 109.5
H21 C24 H22 109.5
H20 C24 H22 109.5
C18 C25 H25 109.5
C18 C25 H27 109.5
H25 C25 H27 109.5
C18 C25 H26 109.5
H25 C25 H26 109.5
H27 C25 H26 109.5
C17 C26 H28 120.0
C17 C26 H29 120.0
H28 C26 H29 120.0

loop_
_geom_bond_atom_site_label_1
_geom_bond_atom_site_label_2
_geom_bond_distance
O1 C8 1.376(2)
O1 C9 1.440(2)
O2 C10 1.327(2)
O2 C11 1.458(3)
O3 C12 1.212(3)
O4 C19 1.404(2)
O4 H8 0.82(3)
O5 C20 1.217(2)
O6 C23 1.199(2)
O7 C10 1.198(2)
O8 C8 1.194(2)
C1 C2 1.534(3)
C1 H12 0.9800
C1 H13 0.9800
C1 H1 0.9800
C2 C12 1.542(3)
C2 C21 1.543(3)
C2 C3 1.566(2)
C3 C20 1.505(3)
C3 C4 1.569(2)
C3 H14 1.0000
C4 C15 1.541(3)
C4 C14 1.547(3)
C4 C5 1.561(2)
C5 C16 1.536(2)
C5 C6 1.560(3)
C5 H31 1.0000
C6 C22 1.537(2)
C6 C19 1.553(2)
C6 C7 1.561(2)
C7 C8 1.518(2)
C7 C18 1.574(2)
C7 H19 1.0000
C9 C24 1.523(2)
C9 C10 1.535(3)
C9 C23 1.548(3)
C11 H2 0.9800
C11 H23 0.9800
C11 H24 0.9800
C12 C13 1.506(3)
C13 C14 1.530(3)
C13 H33 0.9900
C13 H34 0.9900
C14 H32 0.9900
C14 H3 0.9900
C15 H6 0.9800
C15 H4 0.9800
C15 H5 0.9800
C16 C17 1.508(2)
C16 H30 0.9900
C16 H7 0.9900
C17 C26 1.325(3)
C17 C18 1.526(3)
C18 C23 1.536(2)
C18 C25 1.546(3)
C19 C20 1.528(2)
C19 H15 1.0000
C21 H9 0.9800
C21 H10 0.9800
C21 H11 0.9800
C22 H17 0.9800
C22 H18 0.9800
C22 H16 0.9800
C24 H21 0.9800
C24 H20 0.9800
C24 H22 0.9800
C25 H25 0.9800
C25 H27 0.9800
C25 H26 0.9800
C26 H28 0.9500
C26 H29 0.9500

loop_
_geom_hbond_atom_site_label_D
_geom_hbond_atom_site_label_H
_geom_hbond_atom_site_label_A
_geom_hbond_distance_DH
_geom_hbond_distance_HA
_geom_hbond_distance_DA
_geom_hbond_angle_DHA
_geom_hbond_site_symmetry_A
C13 H34 O5 0.99 2.64 3.413(2) 135.3 2_557
C7 H19 O7 1.00 2.53 3.357(2) 139.8 .
C3 H14 O3 1.00 2.41 3.410(2) 177.5 2_457
O4 H8 O5 0.82(3) 2.06(3) 2.577(2) 120(3) .
C13 H34 O5 0.99 2.64 3.413(2) 135.3 2_557
C7 H19 O7 1.00 2.53 3.357(2) 139.8 .
C3 H14 O3 1.00 2.41 3.410(2) 177.5 2_457
O4 H8 O5 0.82(3) 2.06(3) 2.577(2) 120(3) .
C13 H34 O5 0.99 2.64 3.413(2) 135.3 2_557
C7 H19 O7 1.00 2.53 3.357(2) 139.8 .
C3 H14 O3 1.00 2.41 3.410(2) 177.5 2_457
O4 H8 O5 0.82(3) 2.06(3) 2.577(2) 120(3) .
C13 H34 O5 0.99 2.64 3.413(2) 135.3 2_557
C7 H19 O7 1.00 2.53 3.357(2) 139.8 .
C3 H14 O3 1.00 2.41 3.410(2) 177.5 2_457
O4 H8 O5 0.82(3) 2.06(3) 2.577(2) 120(3) .
C13 H34 O5 0.99 2.64 3.413(2) 135.3 2_557
C7 H19 O7 1.00 2.53 3.357(2) 139.8 .
C3 H14 O3 1.00 2.41 3.410(2) 177.5 2_457
O4 H8 O5 0.82(3) 2.06(3) 2.577(2) 120(3) .
O4 H8 O5 0.82(3) 2.06(3) 2.577(2) 120(3) .
C3 H14 O3 1.00 2.41 3.410(2) 177.5 2_457
C7 H19 O7 1.00 2.53 3.357(2) 139.8 .
C13 H34 O5 0.99 2.64 3.413(2) 135.3 2_557
O4 H8 O5 0.82(3) 2.06(3) 2.577(2) 120(3) .
C3 H14 O3 1.00 2.41 3.410(2) 177.5 2_457
C7 H19 O7 1.00 2.53 3.357(2) 139.8 .
C13 H34 O5 0.99 2.64 3.413(2) 135.3 2_557
O4 H8 O5 0.82(3) 2.06(3) 2.577(2) 120(3) .
C3 H14 O3 1.00 2.41 3.410(2) 177.5 2_457
C7 H19 O7 1.00 2.53 3.357(2) 139.8 .
C13 H34 O5 0.99 2.64 3.413(2) 135.3 2_557
O4 H8 O5 0.82(3) 2.06(3) 2.577(2) 120(3) .
C3 H14 O3 1.00 2.41 3.410(2) 177.5 2_457
C7 H19 O7 1.00 2.53 3.357(2) 139.8 .
C13 H34 O5 0.99 2.64 3.413(2) 135.3 2_557

loop_
_geom_torsion_atom_site_label_1
_geom_torsion_atom_site_label_2
_geom_torsion_atom_site_label_3
_geom_torsion_atom_site_label_4
_geom_torsion
C1 C2 C3 C20 -55.3(2)
C12 C2 C3 C20 -172.62(14)
C21 C2 C3 C20 68.1(2)
C1 C2 C3 C4 174.24(15)
C12 C2 C3 C4 57.0(2)
C21 C2 C3 C4 -62.4(2)
C20 C3 C4 C15 87.14(17)
C2 C3 C4 C15 -142.81(16)
C20 C3 C4 C14 -157.54(14)
C2 C3 C4 C14 -27.5(2)
C20 C3 C4 C5 -37.7(2)
C2 C3 C4 C5 92.34(19)
C15 C4 C5 C16 59.0(2)
C14 C4 C5 C16 -59.43(19)
C3 C4 C5 C16 -179.80(15)
C15 C4 C5 C6 -70.95(19)
C14 C4 C5 C6 170.57(14)
C3 C4 C5 C6 50.2(2)
C16 C5 C6 C22 -68.37(19)
C4 C5 C6 C22 62.6(2)
C16 C5 C6 C19 170.47(13)
C4 C5 C6 C19 -58.59(18)
C16 C5 C6 C7 57.72(17)
C4 C5 C6 C7 -171.34(15)
C22 C6 C7 C8 -53.6(2)
C19 C6 C7 C8 67.9(2)
C5 C6 C7 C8 179.51(14)
C22 C6 C7 C18 74.2(2)
C19 C6 C7 C18 -164.24(15)
C5 C6 C7 C18 -52.67(19)
C9 O1 C8 O8 167.43(17)
C9 O1 C8 C7 -8.7(2)
C6 C7 C8 O8 19.8(3)
C18 C7 C8 O8 -113.8(2)
C6 C7 C8 O1 -164.69(15)
C18 C7 C8 O1 61.68(18)
C8 O1 C9 C24 -163.43(15)
C8 O1 C9 C10 79.0(2)
C8 O1 C9 C23 -44.5(2)
C11 O2 C10 O7 -0.7(3)
C11 O2 C10 C9 -178.88(16)
O1 C9 C10 O7 17.2(3)
C24 C9 C10 O7 -98.7(2)
C23 C9 C10 O7 137.99(19)
O1 C9 C10 O2 -164.60(14)
C24 C9 C10 O2 79.57(18)
C23 C9 C10 O2 -43.8(2)
C1 C2 C12 O3 37.2(2)
C21 C2 C12 O3 -78.8(2)
C3 C2 C12 O3 155.99(16)
C1 C2 C12 C13 -143.57(18)
C21 C2 C12 C13 100.45(19)
C3 C2 C12 C13 -24.8(2)
O3 C12 C13 C14 147.77(18)
C2 C12 C13 C14 -31.5(2)
C12 C13 C14 C4 63.8(2)
C15 C4 C14 C13 83.12(18)
C5 C4 C14 C13 -154.29(15)
C3 C4 C14 C13 -32.3(2)
C6 C5 C16 C17 -64.75(19)
C4 C5 C16 C17 162.12(16)
C5 C16 C17 C26 -113.6(2)
C5 C16 C17 C18 62.12(19)
C26 C17 C18 C23 5.2(3)
C16 C17 C18 C23 -170.34(14)
C26 C17 C18 C25 -112.1(2)
C16 C17 C18 C25 72.30(19)
C26 C17 C18 C7 123.15(19)
C16 C17 C18 C7 -52.41(19)
C8 C7 C18 C17 -176.23(14)
C6 C7 C18 C17 50.0(2)
C8 C7 C18 C23 -56.11(19)
C6 C7 C18 C23 170.09(15)
C8 C7 C18 C25 60.77(18)
C6 C7 C18 C25 -73.0(2)
C22 C6 C19 O4 55.26(19)
C5 C6 C19 O4 179.59(15)
C7 C6 C19 O4 -68.59(19)
C22 C6 C19 C20 -68.06(19)
C5 C6 C19 C20 56.26(18)
C7 C6 C19 C20 168.08(15)
C2 C3 C20 O5 87.3(2)
C4 C3 C20 O5 -139.64(18)
C2 C3 C20 C19 -90.57(19)
C4 C3 C20 C19 42.5(2)
O4 C19 C20 O5 2.8(2)
C6 C19 C20 O5 128.13(18)
O4 C19 C20 C3 -179.21(15)
C6 C19 C20 C3 -53.9(2)
C17 C18 C23 O6 -61.3(2)
C25 C18 C23 O6 59.1(2)
C7 C18 C23 O6 -179.03(18)
C17 C18 C23 C9 123.23(18)
C25 C18 C23 C9 -116.38(18)
C7 C18 C23 C9 5.5(2)
O1 C9 C23 O6 -131.06(19)
C24 C9 C23 O6 -15.7(3)
C10 C9 C23 O6 106.1(2)
O1 C9 C23 C18 44.5(2)
C24 C9 C23 C18 159.86(17)
C10 C9 C23 C18 -78.3(2)
